data_4082952
loop_
_publ_author_name
'Matson, Ellen M.'
'Franke, Sebastian M.'
'Anderson, Nickolas H.'
'Cook, Timothy D.'
'Fanwick, Phillip E.'
'Bart, Suzanne C.'

_publ_section_title
;
 Radical Reductive Elimination from Tetrabenzyluranium Mediated by an
 Iminoquinone Ligand
;
_journal_issue 8
_journal_name_full Organometallics
_journal_page_first 1964
_journal_paper_doi 10.1021/om4012104
_journal_volume 33
_journal_year 2014
_chemical_formula_moiety 'C41 H60 I1 N1 O3 U1,0.5(C7 H8)'
_chemical_formula_sum 'C44.5 H64 I N O3 U'
_chemical_formula_weight 1025.95
_space_group_IT_number 14
_symmetry_cell_setting monoclinic
_symmetry_space_group_name_Hall '-P 2ybc'
_symmetry_space_group_name_H-M 'P 1 21/c 1'
_cell_angle_alpha 90.00
_cell_angle_beta 108.301(2)
_cell_angle_gamma 90.00
_cell_formula_units_Z 8
_cell_length_a 28.2048(9)
_cell_length_b 15.3209(5)
_cell_length_c 22.6313(7)
_cell_measurement_reflns_used 19686
_cell_measurement_temperature 150.0(2)
_cell_measurement_theta_max 68
_cell_measurement_theta_min 1
_cell_volume 9284.9(5)
_computing_cell_refinement 'DENZO/SCALEPACK (Otwinowski &amp; Minor, 1996)'
_computing_data_collection 'CrystalClear(Rigaku, 2001)'
_computing_data_reduction 'DENZO/SCALEPACK (Otwinowski &amp; Minor, 1996)'
_computing_molecular_graphics
;
    ORTEP (Johnson, 1976)
    PLATON (Spek, 2003)
;
_computing_publication_material 'SHELX97(Sheldrick, 2008) and local programs'
_computing_structure_refinement 'SHELX97 (Sheldrick, 2008)'
_computing_structure_solution
;
 Direct methods (Shelxs97, Sheldrick, 2008)
;
_diffrn_ambient_temperature 150.0(2)
_diffrn_measured_fraction_theta_full 0.9960
_diffrn_measured_fraction_theta_max 0.9960
_diffrn_measurement_details
;
Data were collected on a Rigaku Rapid which has a quarter 
chi circle and a 200 degree curved image plate at a fixed 
distance of 127.4mm.  Strategy was optimized using the 
CrystalClear software.  The completeness is the best 
that can be obtained with this geometry. The missing data are not cusp 
data but mostly high angle data.
Also the use of HKL2000/SCALEPACK lowers the number 
of observed data as inconsistent equivalents are removed 
from the data set and not included in the collected total
;
_diffrn_measurement_device_type Rigaku_Rapid_II
_diffrn_measurement_method \w
_diffrn_radiation_monochromator 'confocal optics'
_diffrn_radiation_type CU-K\a
_diffrn_radiation_wavelength 1.54184
_diffrn_reflns_av_R_equivalents 0.1090
_diffrn_reflns_av_sigmaI/netI 0.0361
_diffrn_reflns_limit_h_max 32
_diffrn_reflns_limit_h_min -33
_diffrn_reflns_limit_k_max 18
_diffrn_reflns_limit_k_min -18
_diffrn_reflns_limit_l_max 27
_diffrn_reflns_limit_l_min -23
_diffrn_reflns_number 121346
_diffrn_reflns_theta_full 60.0
_diffrn_reflns_theta_max 68.36
_diffrn_reflns_theta_min 1.65
_diffrn_standards_number 0
_exptl_absorpt_coefficient_mu 15.322
_exptl_absorpt_correction_T_max 0.6315
_exptl_absorpt_correction_T_min 0.1612
_exptl_absorpt_correction_type multi-scan
_exptl_absorpt_process_details 'SCALEPACK (Otwinowski &amp; Minor, 1997)'
_exptl_crystal_colour red
_exptl_crystal_density_diffrn 1.468
_exptl_crystal_density_method 'not measured'
_exptl_crystal_description plate
_exptl_crystal_F_000 4080
_exptl_crystal_size_max 0.20
_exptl_crystal_size_mid 0.14
_exptl_crystal_size_min 0.03
_platon_squeeze_details '                                                                       '
_refine_diff_density_max 1.86
_refine_diff_density_min -2.08
_refine_ls_d_res_high 0.89
_refine_ls_extinction_method none
_refine_ls_goodness_of_fit_ref 1.084
_refine_ls_hydrogen_treatment constr
_refine_ls_matrix_type full
_refine_ls_number_parameters 932
_refine_ls_number_reflns 13745
_refine_ls_number_restraints 6
_refine_ls_R_factor_all 0.082
_refine_ls_R_factor_gt 0.070
_refine_ls_shift/su_max 0.001
_refine_ls_structure_factor_coef Fsqd
_refine_ls_weighting_details 'w=1/[\s^2^(Fo^2^)+(0.1441P)^2^+25.1546P] where P=(Fo^2^+2Fc^2^)/3'
_refine_ls_weighting_scheme calc
_refine_ls_wR_factor_gt 0.201
_refine_ls_wR_factor_ref 0.211
_reflns_number_gt 11340
_reflns_number_total 13745
_reflns_threshold_expression &gt;2.0\s(I)
_cod_data_source_file om4012104_si_003.cif
_cod_data_source_block EMM53
_cod_depositor_comments
;
The following automatic conversions were performed:

'_refine_ls_weighting_scheme' value 'calc ' changed to 'calc'
according to
/usr/data/users/saulius/crontab/automatic-downloads/rss-feeds/ACS/lib/dictionaries/cif_core.dic
dictionary named 'cif_core.dic' version 2.4.2 from 2011-04-26.

Automatic conversion script
Id: cif_fix_values 2281 2013-09-26 08:29:07Z andrius 

 Adding full bibliography for 4082952--4082954.cif.

The following automatic conversions were performed:

data name '_iucr_refine_instruction_details' was replaced with
'_iucr_refine_instructions_details' as specified in the replacement
file 'data/replacement-values/replacement_tags.lst'.

Automatic conversion script
Id: cif_correct_tags 9268 2022-04-12 08:56:07Z antanas 
;
_cod_original_cell_volume 9284.8(5)
_cod_original_formula_sum 'C44.50 H64 I1 N1 O3 U1'
_cod_database_code 4082952

loop_
_symmetry_equiv_pos_as_xyz
'x, y, z'
'-x, y+1/2, -z+1/2'
'-x, -y, -z'
'x, -y-1/2, z-1/2'

loop_
_atom_site_label
_atom_site_fract_x
_atom_site_fract_y
_atom_site_fract_z
_atom_site_U_iso_or_equiv
_atom_site_adp_type
_atom_site_occupancy
_atom_site_symmetry_multiplicity
_atom_site_calc_flag
_atom_site_refinement_flags
U1 0.383111(15) 0.02527(3) 0.562838(19) 0.05120(16) Uani 1 1 d .
U2 0.118419(16) -0.05305(3) 0.15476(2) 0.05492(17) Uani 1 1 d .
I 0.33061(4) 0.13091(7) 0.44308(5) 0.0827(3) Uani 1 1 d .
I2 0.16655(4) -0.17226(6) 0.07898(5) 0.0792(3) Uani 1 1 d .
O110 0.3599(3) 0.1014(5) 0.6271(3) 0.0509(19) Uani 1 1 d .
O131 0.4469(3) 0.1399(5) 0.5843(4) 0.058(2) Uani 1 1 d .
O141 0.3036(3) -0.0513(6) 0.5425(5) 0.067(2) Uani 1 1 d .
O210 0.1376(3) -0.1330(5) 0.2355(4) 0.0519(19) Uani 1 1 d .
O231 0.2037(3) 0.0079(6) 0.1993(4) 0.063(2) Uani 1 1 d .
O241 0.0491(3) -0.1563(6) 0.1238(4) 0.059(2) Uani 1 1 d .
N120 0.4160(4) -0.0280(6) 0.6623(5) 0.049(2) Uani 1 1 d .
N220 0.0851(4) 0.0026(7) 0.2275(5) 0.059(3) Uani 1 1 d .
C10 0.4432(5) -0.0457(9) 0.5210(7) 0.062(3) Uani 1 1 d .
C11 0.4141(5) -0.1262(9) 0.4952(6) 0.056(3) Uani 1 1 d .
C12 0.4197(5) -0.2034(9) 0.5286(7) 0.068(4) Uani 1 1 d .
C13 0.3915(6) -0.2753(10) 0.5063(8) 0.081(4) Uani 1 1 d .
C14 0.3573(5) -0.2738(10) 0.4474(8) 0.074(4) Uani 1 1 d .
C15 0.3503(6) -0.1988(9) 0.4133(7) 0.076(4) Uani 1 1 d .
C16 0.3795(5) -0.1244(10) 0.4369(7) 0.069(4) Uani 1 1 d .
C18 0.3258(4) 0.2215(7) 0.7107(6) 0.050(3) Uani 1 1 d .
C20 0.0619(7) 0.0278(10) 0.0665(7) 0.077(4) Uani 1 1 d .
C21 0.0920(5) 0.1076(9) 0.0686(6) 0.065(3) Uani 1 1 d .
C22 0.1335(6) 0.1069(12) 0.0493(9) 0.090(5) Uani 1 1 d .
C23 0.1603(7) 0.1833(14) 0.0520(10) 0.103(6) Uani 1 1 d .
C24 0.1488(7) 0.2575(12) 0.0719(8) 0.088(5) Uani 1 1 d .
C25 0.1062(7) 0.2616(11) 0.0945(7) 0.086(5) Uani 1 1 d .
C26 0.0782(6) 0.1850(9) 0.0910(7) 0.073(4) Uani 1 1 d .
C111 0.3753(5) 0.0914(8) 0.6915(5) 0.054(3) Uani 1 1 d .
C112 0.4066(4) 0.0195(7) 0.7094(6) 0.047(3) Uani 1 1 d .
C113 0.4265(4) 0.0026(8) 0.7749(6) 0.052(3) Uani 1 1 d .
C114 0.4163(5) 0.0573(8) 0.8174(6) 0.056(3) Uani 1 1 d .
C115 0.3845(5) 0.1276(8) 0.7947(6) 0.056(3) Uani 1 1 d .
C116 0.3633(4) 0.1449(7) 0.7330(6) 0.054(3) Uani 1 1 d .
C117 0.4395(5) 0.0400(8) 0.8887(6) 0.061(3) Uani 1 1 d .
C121 0.4430(5) -0.1107(7) 0.6790(6) 0.052(3) Uani 1 1 d .
C122 0.4182(5) -0.1862(8) 0.6845(6) 0.059(3) Uani 1 1 d .
C123 0.4436(5) -0.2680(8) 0.6937(6) 0.062(3) Uani 1 1 d .
C124 0.4932(5) -0.2699(9) 0.7001(6) 0.062(3) Uani 1 1 d .
C125 0.5194(5) -0.1948(9) 0.6963(6) 0.061(3) Uani 1 1 d .
C126 0.4956(5) -0.1144(8) 0.6856(6) 0.058(3) Uani 1 1 d .
C127 0.3587(6) -0.2177(12) 0.7448(8) 0.090(5) Uani 1 1 d .
C128 0.3636(5) -0.1895(9) 0.6804(7) 0.068(4) Uani 1 1 d .
C129 0.3308(5) -0.2430(10) 0.6274(8) 0.082(4) Uani 1 1 d .
C12A 0.5481(6) 0.0008(10) 0.7510(7) 0.078(4) Uani 1 1 d .
C12B 0.5248(5) -0.0329(8) 0.6832(7) 0.061(3) Uani 1 1 d .
C12C 0.5681(6) -0.0465(10) 0.6565(7) 0.073(4) Uani 1 1 d .
C132 0.4732(6) 0.1717(10) 0.5434(8) 0.079(4) Uani 1 1 d .
C133 0.5014(7) 0.2498(10) 0.5751(8) 0.088(5) Uani 1 1 d .
C134 0.5064(8) 0.2423(15) 0.6398(8) 0.119(8) Uani 1 1 d .
C135 0.4618(6) 0.1904(9) 0.6413(7) 0.070(4) Uani 1 1 d .
C142 0.2708(5) -0.0400(10) 0.5821(8) 0.074(4) Uani 1 1 d .
C143 0.2244(7) 0.0003(16) 0.5391(9) 0.105(6) Uani 1 1 d .
C144 0.2226(7) -0.0346(16) 0.4745(10) 0.121(8) Uani 1 1 d .
C145 0.2713(6) -0.0804(13) 0.4827(8) 0.090(5) Uani 1 1 d .
C171 0.4945(6) 0.0260(11) 0.9035(7) 0.081(5) Uani 1 1 d .
C172 0.4322(8) 0.1135(11) 0.9277(7) 0.103(6) Uani 1 1 d .
C173 0.4183(6) -0.0435(10) 0.9044(7) 0.076(4) Uani 1 1 d .
C181 0.3465(5) 0.2882(8) 0.6722(6) 0.062(3) Uani 1 1 d .
C182 0.3163(5) 0.2706(9) 0.7639(7) 0.069(4) Uani 1 1 d .
C183 0.2753(4) 0.1856(9) 0.6676(7) 0.075(4) Uani 1 1 d .
C211 0.1231(4) -0.1200(8) 0.2874(6) 0.051(3) Uani 1 1 d .
C212 0.0932(5) -0.0445(7) 0.2816(6) 0.054(3) Uani 1 1 d .
C213 0.0742(4) -0.0247(7) 0.3312(6) 0.049(3) Uani 1 1 d .
C214 0.0829(5) -0.0799(9) 0.3815(6) 0.056(3) Uani 1 1 d .
C215 0.1131(5) -0.1524(8) 0.3861(6) 0.058(3) Uani 1 1 d .
C216 0.1342(4) -0.1751(8) 0.3390(6) 0.052(3) Uani 1 1 d .
C217 0.0608(6) -0.0582(9) 0.4344(7) 0.068(4) Uani 1 1 d .
C218 0.1682(5) -0.2537(9) 0.3448(7) 0.062(3) Uani 1 1 d .
C221 0.0603(5) 0.0843(8) 0.2220(6) 0.055(3) Uani 1 1 d .
C222 0.0869(5) 0.1597(8) 0.2508(6) 0.061(3) Uani 1 1 d .
C223 0.0631(5) 0.2414(8) 0.2418(7) 0.065(4) Uani 1 1 d .
C224 0.0133(5) 0.2492(9) 0.2074(6) 0.062(3) Uani 1 1 d .
C225 -0.0137(5) 0.1769(9) 0.1817(6) 0.062(3) Uani 1 1 d .
C226 0.0090(5) 0.0925(8) 0.1894(6) 0.058(3) Uani 1 1 d .
C227 0.1763(5) 0.2054(9) 0.2629(9) 0.082(5) Uani 1 1 d .
C228 0.1426(5) 0.1539(9) 0.2903(7) 0.068(4) Uani 1 1 d .
C229 0.1507(6) 0.1839(11) 0.3566(8) 0.086(5) Uani 1 1 d .
C22A -0.0651(6) 0.0304(10) 0.1029(7) 0.075(4) Uani 1 1 d .
C22B -0.0221(5) 0.0140(9) 0.1623(6) 0.064(3) Uani 1 1 d .
C22C -0.0453(6) -0.0243(9) 0.2089(7) 0.072(4) Uani 1 1 d .
C232 0.2341(5) -0.0018(11) 0.2630(7) 0.075(4) Uani 1 1 d .
C233 0.2814(7) -0.0457(12) 0.2624(8) 0.084(5) Uani 1 1 d .
C234 0.2850(7) -0.0225(11) 0.1993(9) 0.085(5) Uani 1 1 d .
C235 0.2390(5) 0.0254(9) 0.1665(7) 0.067(4) Uani 1 1 d .
C242 0.0346(5) -0.2132(10) 0.1664(6) 0.070(4) Uani 1 1 d .
C243 -0.0083(10) -0.2642(17) 0.1317(9) 0.151(11) Uani 1 1 d .
C244 -0.0164(8) -0.2482(14) 0.0675(8) 0.112(7) Uani 1 1 d .
C245 0.0173(6) -0.1774(11) 0.0606(7) 0.080(4) Uani 1 1 d .
C271 0.0804(6) 0.0300(9) 0.4634(7) 0.069(4) Uani 1 1 d .
C272 0.0027(6) -0.0507(12) 0.4055(9) 0.087(5) Uani 1 1 d .
C273 0.0712(7) -0.1265(12) 0.4838(8) 0.095(5) Uani 1 1 d .
C281 0.2184(4) -0.2278(9) 0.3345(7) 0.067(4) Uani 1 1 d .
C282 0.1792(5) -0.2990(10) 0.4060(7) 0.073(4) Uani 1 1 d .
C283 0.1426(5) -0.3213(8) 0.2919(6) 0.060(3) Uani 1 1 d .
C311 0.2306(10) -0.0275(17) 0.7438(13) 0.119(8) Uani 1 1 d .
C312 0.2171(9) -0.0855(19) 0.7004(14) 0.134(9) Uani 1 1 d .
C313 0.1690(12) -0.0899(19) 0.6579(11) 0.146(10) Uani 1 1 d .
C314 0.1338(11) -0.0320(17) 0.6547(13) 0.134(8) Uani 1 1 d U
C315 0.1538(12) 0.0396(14) 0.7072(16) 0.142(10) Uani 1 1 d .
C316 0.1985(10) 0.0359(15) 0.7481(16) 0.143(11) Uani 1 1 d .
C317 0.2800(8) -0.0270(17) 0.7887(17) 0.166(13) Uani 1 1 d .
H12 0.4442 -0.2063 0.5686 0.082 Uiso 1 1 calc R
H13 0.3953 -0.3263 0.5312 0.098 Uiso 1 1 calc R
H14 0.3388 -0.3248 0.4306 0.089 Uiso 1 1 calc R
H15 0.3256 -0.1967 0.3735 0.091 Uiso 1 1 calc R
H16 0.3751 -0.0728 0.4124 0.083 Uiso 1 1 calc R
H22 0.1438 0.0545 0.0344 0.108 Uiso 1 1 calc R
H23 0.1889 0.1814 0.0383 0.123 Uiso 1 1 calc R
H24 0.1682 0.3083 0.0716 0.105 Uiso 1 1 calc R
H25 0.0975 0.3141 0.1110 0.103 Uiso 1 1 calc R
H26 0.0493 0.1859 0.1041 0.087 Uiso 1 1 calc R
H10A 0.4502 -0.0102 0.4882 0.074 Uiso 1 1 calc R
H10B 0.4749 -0.0594 0.5540 0.074 Uiso 1 1 calc R
H113 0.4470 -0.0472 0.7891 0.063 Uiso 1 1 calc R
H115 0.3771 0.1656 0.8238 0.067 Uiso 1 1 calc R
H123 0.4261 -0.3205 0.6952 0.074 Uiso 1 1 calc R
H124 0.5103 -0.3242 0.7073 0.075 Uiso 1 1 calc R
H125 0.5541 -0.1984 0.7011 0.073 Uiso 1 1 calc R
H128 0.3510 -0.1281 0.6731 0.081 Uiso 1 1 calc R
H12A 0.3816 -0.1830 0.7780 0.134 Uiso 1 1 calc R
H12B 0.3671 -0.2797 0.7520 0.134 Uiso 1 1 calc R
H12C 0.3243 -0.2081 0.7448 0.134 Uiso 1 1 calc R
H12D 0.3378 -0.2279 0.5889 0.122 Uiso 1 1 calc R
H12E 0.2956 -0.2309 0.6225 0.122 Uiso 1 1 calc R
H12F 0.3376 -0.3052 0.6364 0.122 Uiso 1 1 calc R
H12G 0.5215 0.0203 0.7672 0.117 Uiso 1 1 calc R
H12H 0.5705 0.0498 0.7513 0.117 Uiso 1 1 calc R
H12I 0.5670 -0.0464 0.7772 0.117 Uiso 1 1 calc R
H12J 0.5016 0.0125 0.6580 0.073 Uiso 1 1 calc R
H12K 0.5942 -0.0816 0.6856 0.110 Uiso 1 1 calc R
H12L 0.5819 0.0103 0.6505 0.110 Uiso 1 1 calc R
H12M 0.5558 -0.0767 0.6164 0.110 Uiso 1 1 calc R
H13A 0.4494 0.1879 0.5024 0.094 Uiso 1 1 calc R
H13B 0.4963 0.1267 0.5370 0.094 Uiso 1 1 calc R
H13C 0.5347 0.2518 0.5693 0.106 Uiso 1 1 calc R
H13D 0.4831 0.3039 0.5576 0.106 Uiso 1 1 calc R
H13E 0.5063 0.3006 0.6587 0.143 Uiso 1 1 calc R
H13F 0.5377 0.2117 0.6626 0.143 Uiso 1 1 calc R
H13G 0.4705 0.1513 0.6780 0.084 Uiso 1 1 calc R
H13H 0.4344 0.2296 0.6432 0.084 Uiso 1 1 calc R
H14A 0.2865 -0.0011 0.6178 0.089 Uiso 1 1 calc R
H14B 0.2634 -0.0969 0.5980 0.089 Uiso 1 1 calc R
H14C 0.2266 0.0648 0.5405 0.126 Uiso 1 1 calc R
H14D 0.1946 -0.0182 0.5500 0.126 Uiso 1 1 calc R
H14E 0.1944 -0.0757 0.4586 0.145 Uiso 1 1 calc R
H14F 0.2183 0.0141 0.4446 0.145 Uiso 1 1 calc R
H14G 0.2669 -0.1445 0.4823 0.108 Uiso 1 1 calc R
H14H 0.2852 -0.0641 0.4491 0.108 Uiso 1 1 calc R
H17A 0.5008 -0.0102 0.8711 0.121 Uiso 1 1 calc R
H17B 0.5075 -0.0034 0.9438 0.121 Uiso 1 1 calc R
H17C 0.5111 0.0825 0.9052 0.121 Uiso 1 1 calc R
H17D 0.4559 0.1081 0.9698 0.155 Uiso 1 1 calc R
H17E 0.3980 0.1120 0.9299 0.155 Uiso 1 1 calc R
H17F 0.4378 0.1689 0.9093 0.155 Uiso 1 1 calc R
H17G 0.4224 -0.0901 0.8767 0.114 Uiso 1 1 calc R
H17H 0.3827 -0.0355 0.8990 0.114 Uiso 1 1 calc R
H17I 0.4359 -0.0594 0.9477 0.114 Uiso 1 1 calc R
H18A 0.3199 0.3289 0.6505 0.093 Uiso 1 1 calc R
H18B 0.3581 0.2566 0.6417 0.093 Uiso 1 1 calc R
H18C 0.3744 0.3209 0.7004 0.093 Uiso 1 1 calc R
H18D 0.3011 0.2312 0.7869 0.103 Uiso 1 1 calc R
H18E 0.2937 0.3196 0.7474 0.103 Uiso 1 1 calc R
H18F 0.3480 0.2928 0.7919 0.103 Uiso 1 1 calc R
H18G 0.2653 0.1348 0.6872 0.112 Uiso 1 1 calc R
H18H 0.2789 0.1683 0.6275 0.112 Uiso 1 1 calc R
H18I 0.2497 0.2310 0.6608 0.112 Uiso 1 1 calc R
H20A 0.0558 -0.0042 0.0267 0.093 Uiso 1 1 calc R
H20B 0.0296 0.0410 0.0731 0.093 Uiso 1 1 calc R
H213 0.0552 0.0270 0.3296 0.059 Uiso 1 1 calc R
H215 0.1200 -0.1882 0.4221 0.070 Uiso 1 1 calc R
H223 0.0814 0.2920 0.2598 0.078 Uiso 1 1 calc R
H224 -0.0022 0.3050 0.2015 0.075 Uiso 1 1 calc R
H225 -0.0480 0.1828 0.1583 0.075 Uiso 1 1 calc R
H228 0.1528 0.0912 0.2919 0.082 Uiso 1 1 calc R
H22A 0.1656 0.2665 0.2581 0.123 Uiso 1 1 calc R
H22B 0.1744 0.1812 0.2221 0.123 Uiso 1 1 calc R
H22C 0.2108 0.2018 0.2907 0.123 Uiso 1 1 calc R
H22D 0.1819 0.1589 0.3840 0.129 Uiso 1 1 calc R
H22E 0.1227 0.1645 0.3702 0.129 Uiso 1 1 calc R
H22F 0.1529 0.2478 0.3585 0.129 Uiso 1 1 calc R
H22G -0.0926 0.0591 0.1132 0.112 Uiso 1 1 calc R
H22H -0.0768 -0.0253 0.0821 0.112 Uiso 1 1 calc R
H22I -0.0537 0.0680 0.0750 0.112 Uiso 1 1 calc R
H22J 0.0003 -0.0311 0.1533 0.076 Uiso 1 1 calc R
H22K -0.0192 -0.0506 0.2436 0.108 Uiso 1 1 calc R
H22L -0.0698 -0.0691 0.1884 0.108 Uiso 1 1 calc R
H22M -0.0621 0.0221 0.2247 0.108 Uiso 1 1 calc R
H23A 0.2166 -0.0377 0.2861 0.090 Uiso 1 1 calc R
H23B 0.2415 0.0560 0.2835 0.090 Uiso 1 1 calc R
H23C 0.2793 -0.1097 0.2672 0.101 Uiso 1 1 calc R
H23D 0.3105 -0.0230 0.2960 0.101 Uiso 1 1 calc R
H23E 0.3147 0.0145 0.2036 0.102 Uiso 1 1 calc R
H23F 0.2878 -0.0760 0.1761 0.102 Uiso 1 1 calc R
H23G 0.2458 0.0888 0.1664 0.080 Uiso 1 1 calc R
H23H 0.2256 0.0052 0.1228 0.080 Uiso 1 1 calc R
H24A 0.0627 -0.2525 0.1877 0.084 Uiso 1 1 calc R
H24B 0.0262 -0.1779 0.1984 0.084 Uiso 1 1 calc R
H24C -0.0019 -0.3271 0.1410 0.181 Uiso 1 1 calc R
H24D -0.0380 -0.2468 0.1433 0.181 Uiso 1 1 calc R
H24E -0.0516 -0.2310 0.0471 0.134 Uiso 1 1 calc R
H24F -0.0097 -0.3019 0.0471 0.134 Uiso 1 1 calc R
H24G 0.0378 -0.1971 0.0348 0.096 Uiso 1 1 calc R
H24H -0.0023 -0.1256 0.0406 0.096 Uiso 1 1 calc R
H27A 0.0655 0.0439 0.4960 0.104 Uiso 1 1 calc R
H27B 0.0713 0.0753 0.4312 0.104 Uiso 1 1 calc R
H27C 0.1168 0.0274 0.4815 0.104 Uiso 1 1 calc R
H27D -0.0110 -0.1066 0.3866 0.130 Uiso 1 1 calc R
H27E -0.0055 -0.0050 0.3735 0.130 Uiso 1 1 calc R
H27F -0.0119 -0.0358 0.4382 0.130 Uiso 1 1 calc R
H27G 0.1070 -0.1270 0.5070 0.142 Uiso 1 1 calc R
H27H 0.0613 -0.1838 0.4646 0.142 Uiso 1 1 calc R
H27I 0.0522 -0.1137 0.5123 0.142 Uiso 1 1 calc R
H28A 0.2340 -0.1804 0.3631 0.100 Uiso 1 1 calc R
H28B 0.2119 -0.2082 0.2915 0.100 Uiso 1 1 calc R
H28C 0.2408 -0.2784 0.3425 0.100 Uiso 1 1 calc R
H28D 0.1979 -0.3528 0.4054 0.110 Uiso 1 1 calc R
H28E 0.1478 -0.3134 0.4138 0.110 Uiso 1 1 calc R
H28F 0.1992 -0.2606 0.4391 0.110 Uiso 1 1 calc R
H28G 0.1651 -0.3709 0.2943 0.090 Uiso 1 1 calc R
H28H 0.1355 -0.2930 0.2512 0.090 Uiso 1 1 calc R
H28I 0.1114 -0.3421 0.2973 0.090 Uiso 1 1 calc R
H312 0.2411 -0.1272 0.6972 0.161 Uiso 1 1 calc R
H313 0.1612 -0.1375 0.6295 0.175 Uiso 1 1 calc R
H314 0.1013 -0.0330 0.6253 0.160 Uiso 1 1 calc R
H315 0.1326 0.0869 0.7091 0.170 Uiso 1 1 calc R
H316 0.2083 0.0777 0.7807 0.172 Uiso 1 1 calc R
H31A 0.3048 -0.0371 0.7674 0.249 Uiso 1 1 calc R
H31B 0.2825 -0.0733 0.8195 0.249 Uiso 1 1 calc R
H31C 0.2862 0.0297 0.8098 0.249 Uiso 1 1 calc R

loop_
_atom_site_aniso_label
_atom_site_aniso_U_11
_atom_site_aniso_U_22
_atom_site_aniso_U_33
_atom_site_aniso_U_12
_atom_site_aniso_U_13
_atom_site_aniso_U_23
U1 0.0600(3) 0.0456(3) 0.0490(3) -0.00027(17) 0.0185(2) -0.00129(17)
U2 0.0645(3) 0.0487(3) 0.0550(3) -0.00539(18) 0.0237(2) -0.00364(18)
I 0.0977(7) 0.0784(7) 0.0658(6) 0.0168(5) 0.0167(5) 0.0145(5)
I2 0.0930(7) 0.0694(6) 0.0881(7) -0.0091(5) 0.0469(6) -0.0220(5)
O110 0.057(4) 0.050(5) 0.046(5) 0.002(4) 0.017(4) 0.001(4)
O131 0.077(5) 0.053(5) 0.051(5) -0.012(4) 0.029(4) 0.000(4)
O141 0.061(5) 0.068(6) 0.074(6) -0.008(4) 0.025(5) -0.026(5)
O210 0.059(4) 0.049(5) 0.051(5) 0.004(4) 0.023(4) 0.008(4)
O231 0.069(5) 0.057(5) 0.064(6) -0.006(4) 0.021(5) -0.003(4)
O241 0.066(5) 0.062(5) 0.051(5) -0.010(4) 0.020(4) -0.011(4)
N120 0.066(6) 0.039(5) 0.045(6) 0.008(4) 0.019(5) 0.007(4)
N220 0.066(6) 0.043(5) 0.078(8) 0.004(5) 0.034(6) 0.003(5)
C10 0.063(7) 0.066(8) 0.064(9) -0.004(6) 0.030(7) -0.004(6)
C11 0.059(7) 0.065(8) 0.054(8) 0.012(6) 0.034(6) -0.010(6)
C12 0.080(9) 0.048(8) 0.073(9) 0.013(7) 0.017(7) -0.012(7)
C13 0.102(11) 0.061(9) 0.092(12) 0.000(8) 0.047(10) -0.003(8)
C14 0.065(8) 0.069(10) 0.091(12) -0.008(7) 0.028(8) -0.019(8)
C15 0.092(10) 0.054(9) 0.071(10) -0.010(7) 0.010(8) 0.003(7)
C16 0.070(8) 0.065(9) 0.080(10) -0.007(7) 0.035(8) -0.006(7)
C18 0.064(7) 0.040(6) 0.050(7) -0.008(5) 0.023(6) 0.001(5)
C20 0.106(12) 0.080(10) 0.055(9) -0.001(9) 0.037(8) 0.016(7)
C21 0.083(9) 0.070(9) 0.047(7) 0.010(7) 0.029(7) 0.006(6)
C22 0.084(10) 0.089(12) 0.104(13) -0.014(9) 0.041(10) 0.018(10)
C23 0.078(10) 0.104(15) 0.117(15) -0.018(10) 0.018(10) 0.013(12)
C24 0.096(12) 0.063(10) 0.097(13) -0.017(9) 0.021(10) -0.004(9)
C25 0.110(12) 0.071(10) 0.064(10) 0.005(9) 0.009(9) 0.015(8)
C26 0.087(10) 0.063(9) 0.067(9) -0.007(7) 0.023(8) -0.002(7)
C111 0.076(8) 0.041(7) 0.043(7) -0.001(6) 0.017(6) 0.002(5)
C112 0.056(6) 0.033(6) 0.059(8) -0.003(5) 0.028(6) -0.008(5)
C113 0.058(7) 0.044(6) 0.058(8) 0.014(5) 0.022(6) 0.011(6)
C114 0.063(7) 0.058(8) 0.046(7) 0.003(6) 0.015(6) 0.008(6)
C115 0.078(8) 0.043(7) 0.055(8) 0.002(6) 0.032(7) -0.002(6)
C116 0.056(6) 0.037(6) 0.065(8) -0.004(5) 0.013(6) 0.009(6)
C117 0.081(9) 0.049(7) 0.053(8) 0.003(6) 0.020(7) 0.011(6)
C121 0.068(7) 0.043(6) 0.050(7) -0.002(6) 0.025(6) 0.000(5)
C122 0.068(7) 0.046(7) 0.065(8) 0.009(6) 0.023(7) -0.009(6)
C123 0.081(9) 0.035(6) 0.072(9) 0.012(6) 0.027(7) 0.006(6)
C124 0.073(8) 0.052(8) 0.058(8) 0.020(6) 0.016(7) 0.000(6)
C125 0.063(7) 0.066(8) 0.058(8) 0.009(6) 0.026(6) 0.005(6)
C126 0.068(7) 0.051(7) 0.056(8) 0.011(6) 0.020(6) 0.013(6)
C127 0.089(11) 0.090(12) 0.101(13) 0.011(9) 0.045(10) 0.018(10)
C128 0.066(8) 0.043(7) 0.102(11) -0.003(6) 0.037(8) 0.002(7)
C129 0.077(9) 0.062(9) 0.105(13) -0.004(7) 0.027(9) 0.002(9)
C12A 0.107(12) 0.064(9) 0.067(10) -0.001(8) 0.034(9) -0.006(8)
C12B 0.063(7) 0.042(7) 0.086(10) -0.002(5) 0.036(7) -0.006(6)
C12C 0.076(9) 0.080(10) 0.066(10) -0.010(7) 0.026(8) 0.000(7)
C132 0.100(11) 0.070(10) 0.083(11) -0.019(8) 0.053(9) -0.018(8)
C133 0.128(13) 0.060(9) 0.091(12) -0.048(9) 0.056(10) -0.020(8)
C134 0.165(18) 0.144(18) 0.070(11) -0.086(15) 0.067(12) -0.037(11)
C135 0.089(9) 0.059(8) 0.064(9) -0.017(7) 0.027(7) 0.000(7)
C142 0.068(8) 0.066(9) 0.091(11) -0.005(7) 0.027(8) -0.026(8)
C143 0.086(12) 0.144(17) 0.086(13) 0.032(12) 0.028(10) 0.007(12)
C144 0.076(11) 0.18(2) 0.096(15) 0.024(12) 0.010(10) -0.045(14)
C145 0.077(10) 0.108(13) 0.081(11) -0.021(9) 0.019(8) -0.041(10)
C171 0.094(11) 0.096(12) 0.044(8) -0.005(9) 0.008(8) 0.012(7)
C172 0.165(18) 0.087(12) 0.052(9) 0.040(12) 0.024(10) 0.019(8)
C173 0.078(9) 0.087(11) 0.062(9) -0.002(8) 0.019(8) 0.009(8)
C181 0.094(9) 0.041(7) 0.066(8) 0.019(6) 0.047(7) 0.016(6)
C182 0.068(8) 0.059(8) 0.082(10) 0.019(6) 0.027(7) -0.007(7)
C183 0.048(7) 0.067(9) 0.093(11) 0.009(6) 0.000(7) -0.001(8)
C211 0.050(6) 0.055(7) 0.056(7) -0.012(5) 0.025(6) -0.015(6)
C212 0.062(7) 0.039(6) 0.062(8) -0.004(5) 0.023(6) -0.001(6)
C213 0.058(7) 0.039(6) 0.058(8) 0.008(5) 0.028(6) 0.000(5)
C214 0.055(7) 0.064(8) 0.051(7) -0.002(6) 0.017(6) -0.002(6)
C215 0.067(7) 0.057(8) 0.045(7) -0.007(6) 0.008(6) 0.000(6)
C216 0.053(6) 0.044(7) 0.061(8) -0.004(5) 0.020(6) -0.013(6)
C217 0.089(10) 0.066(9) 0.061(9) -0.001(7) 0.042(8) -0.001(7)
C218 0.064(7) 0.053(7) 0.071(9) -0.004(6) 0.026(7) -0.005(6)
C221 0.069(8) 0.046(7) 0.053(7) 0.002(6) 0.026(6) -0.009(6)
C222 0.065(7) 0.054(8) 0.062(8) -0.006(6) 0.018(6) -0.012(6)
C223 0.092(10) 0.037(7) 0.079(10) -0.003(6) 0.044(8) 0.002(6)
C224 0.076(8) 0.047(7) 0.069(9) 0.018(6) 0.030(7) 0.008(6)
C225 0.069(8) 0.065(9) 0.053(8) 0.008(7) 0.018(6) 0.006(6)
C226 0.058(7) 0.045(7) 0.077(9) 0.003(6) 0.030(6) 0.013(6)
C227 0.072(9) 0.054(8) 0.118(13) -0.013(7) 0.028(9) -0.002(8)
C228 0.074(8) 0.044(7) 0.088(11) -0.002(6) 0.027(8) -0.004(7)
C229 0.080(10) 0.089(12) 0.082(11) 0.000(8) 0.018(9) -0.021(9)
C22A 0.084(10) 0.075(10) 0.060(9) -0.008(8) 0.016(8) -0.006(7)
C22B 0.079(9) 0.064(8) 0.048(8) 0.011(7) 0.021(7) 0.012(6)
C22C 0.081(9) 0.052(8) 0.079(10) 0.002(7) 0.020(8) -0.001(7)
C232 0.071(9) 0.081(10) 0.071(10) -0.011(8) 0.017(8) 0.011(8)
C233 0.090(11) 0.088(11) 0.073(11) 0.009(9) 0.023(9) 0.020(8)
C234 0.092(11) 0.069(10) 0.103(13) 0.000(8) 0.045(10) -0.009(9)
C235 0.062(8) 0.067(9) 0.078(10) -0.013(6) 0.033(7) -0.005(7)
C242 0.083(9) 0.071(9) 0.054(8) -0.018(7) 0.018(7) 0.001(7)
C243 0.21(2) 0.17(2) 0.071(12) -0.14(2) 0.042(14) -0.005(13)
C244 0.132(15) 0.114(15) 0.081(12) -0.067(13) 0.021(11) 0.003(11)
C245 0.093(10) 0.080(10) 0.056(9) -0.008(8) 0.007(8) -0.008(8)
C271 0.083(9) 0.067(9) 0.059(9) 0.012(7) 0.023(7) 0.001(7)
C272 0.062(8) 0.111(13) 0.094(13) -0.003(8) 0.034(9) -0.025(10)
C273 0.106(12) 0.105(13) 0.091(12) 0.023(10) 0.056(10) 0.002(10)
C281 0.051(7) 0.061(8) 0.088(10) 0.008(6) 0.022(7) 0.005(7)
C282 0.071(8) 0.075(9) 0.079(10) 0.022(7) 0.030(8) 0.021(8)
C283 0.078(8) 0.037(6) 0.072(9) 0.000(6) 0.034(7) 0.000(6)
C311 0.128(19) 0.100(16) 0.13(2) -0.012(14) 0.046(16) 0.049(15)
C312 0.107(16) 0.13(2) 0.15(2) 0.040(15) 0.024(16) 0.000(19)
C313 0.19(3) 0.16(2) 0.101(17) 0.06(2) 0.066(18) 0.010(16)
C314 0.133(9) 0.132(9) 0.135(9) 0.003(5) 0.041(5) 0.002(5)
C315 0.16(2) 0.073(13) 0.22(3) 0.027(14) 0.09(2) 0.018(16)
C316 0.126(19) 0.092(15) 0.23(3) 0.039(14) 0.08(2) 0.079(18)
C317 0.080(14) 0.14(2) 0.27(4) -0.004(13) 0.041(19) 0.03(2)

loop_
_atom_type_symbol
_atom_type_description
_atom_type_scat_dispersion_real
_atom_type_scat_dispersion_imag
_atom_type_scat_source
C C 0.0181 0.0091 'International Tables Vol C Tables 4.2.6.8 and 6.1.1.4'
H H 0.0000 0.0000 'International Tables Vol C Tables 4.2.6.8 and 6.1.1.4'
N N 0.0311 0.0180 'International Tables Vol C Tables 4.2.6.8 and 6.1.1.4'
O O 0.0492 0.0322 'International Tables Vol C Tables 4.2.6.8 and 6.1.1.4'
I I -0.3257 6.8362 'International Tables Vol C Tables 4.2.6.8 and 6.1.1.4'
U U -4.3638 13.4090 'International Tables Vol C Tables 4.2.6.8 and 6.1.1.4'

loop_
_geom_angle_atom_site_label_1
_geom_angle_atom_site_label_2
_geom_angle_atom_site_label_3
_geom_angle
O110 U1 N120 68.9(3)
O110 U1 C10 155.8(4)
N120 U1 C10 96.1(4)
O110 U1 O141 86.0(3)
N120 U1 O141 94.5(4)
C10 U1 O141 114.9(4)
O110 U1 O131 80.6(3)
N120 U1 O131 90.9(3)
C10 U1 O131 80.8(4)
O141 U1 O131 162.6(3)
O110 U1 C11 163.6(3)
N120 U1 C11 97.5(3)
C10 U1 C11 28.9(4)
O141 U1 C11 86.0(3)
O131 U1 C11 109.6(3)
O110 U1 I 98.4(2)
N120 U1 I 167.2(2)
C10 U1 I 95.3(3)
O141 U1 I 85.8(2)
O131 U1 I 85.3(2)
C11 U1 I 95.3(3)
O210 U2 N220 69.5(3)
O210 U2 O241 80.7(3)
N220 U2 O241 88.6(3)
O210 U2 C20 156.0(4)
N220 U2 C20 95.1(5)
O241 U2 C20 80.6(4)
O210 U2 O231 85.1(3)
N220 U2 O231 97.6(3)
O241 U2 O231 161.5(3)
C20 U2 O231 116.0(4)
O210 U2 I2 95.7(2)
N220 U2 I2 164.6(3)
O241 U2 I2 84.8(2)
C20 U2 I2 97.6(4)
O231 U2 I2 84.8(2)
C111 O110 U1 126.5(7)
C132 O131 C135 109.1(9)
C132 O131 U1 127.5(8)
C135 O131 U1 123.3(7)
C145 O141 C142 105.8(10)
C145 O141 U1 126.7(9)
C142 O141 U1 122.6(7)
C211 O210 U2 126.0(7)
C232 O231 C235 104.3(10)
C232 O231 U2 124.5(8)
C235 O231 U2 126.7(8)
C242 O241 C245 107.6(10)
C242 O241 U2 124.5(7)
C245 O241 U2 127.8(8)
C112 N120 C121 117.9(9)
C112 N120 U1 116.9(7)
C121 N120 U1 125.1(7)
C212 N220 C221 118.8(11)
C212 N220 U2 116.7(8)
C221 N220 U2 124.3(8)
C11 C10 U1 99.0(7)
C11 C10 H10A 112.00
U1 C10 H10A 112.00
C11 C10 H10B 112.00
U1 C10 H10B 112.00
H10A C10 H10B 109.60
C16 C11 C12 117.8(13)
C16 C11 C10 119.8(13)
C12 C11 C10 122.4(12)
C16 C11 U1 103.7(8)
C12 C11 U1 112.1(8)
C10 C11 U1 52.1(6)
C13 C12 C11 122.3(14)
C13 C12 H12 118.80
C11 C12 H12 118.80
C12 C13 C14 119.8(15)
C12 C13 H13 120.10
C14 C13 H13 120.10
C15 C14 C13 119.6(14)
C15 C14 H14 120.20
C13 C14 H14 120.20
C14 C15 C16 120.2(14)
C14 C15 H15 119.90
C16 C15 H15 119.90
C11 C16 C15 120.1(14)
C11 C16 H16 119.90
C15 C16 H16 119.90
C182 C18 C116 112.9(10)
C182 C18 C183 108.6(11)
C116 C18 C183 109.5(9)
C182 C18 C181 107.9(10)
C116 C18 C181 109.9(10)
C183 C18 C181 108.1(11)
C21 C20 U2 99.8(10)
C21 C20 H20A 111.80
U2 C20 H20A 111.80
C21 C20 H20B 111.80
U2 C20 H20B 111.80
H20A C20 H20B 109.50
C22 C21 C26 119.1(15)
C22 C21 C20 121.4(14)
C26 C21 C20 119.5(13)
C21 C22 C23 119.2(19)
C21 C22 H22 120.40
C23 C22 H22 120.40
C24 C23 C22 124(2)
C24 C23 H23 117.90
C22 C23 H23 117.90
C23 C24 C25 119.0(17)
C23 C24 H24 120.50
C25 C24 H24 120.50
C26 C25 C24 117.3(16)
C26 C25 H25 121.30
C24 C25 H25 121.30
C21 C26 C25 121.0(15)
C21 C26 H26 119.50
C25 C26 H26 119.50
C116 C111 C112 123.1(11)
C116 C111 O110 126.2(11)
C112 C111 O110 110.7(10)
N120 C112 C111 116.7(11)
N120 C112 C113 126.4(10)
C111 C112 C113 116.9(10)
C114 C113 C112 120.9(10)
C114 C113 H113 119.60
C112 C113 H113 119.60
C113 C114 C115 117.7(11)
C113 C114 C117 120.5(11)
C115 C114 C117 121.8(12)
C116 C115 C114 123.7(12)
C116 C115 H115 118.20
C114 C115 H115 118.20
C115 C116 C111 117.7(11)
C115 C116 C18 121.0(12)
C111 C116 C18 121.3(11)
C172 C117 C171 107.7(14)
C172 C117 C173 111.4(14)
C171 C117 C173 106.7(12)
C172 C117 C114 113.2(11)
C171 C117 C114 108.9(12)
C173 C117 C114 108.7(12)
C122 C121 C126 119.5(11)
C122 C121 N120 120.6(11)
C126 C121 N120 119.7(10)
C121 C122 C123 120.3(12)
C121 C122 C128 124.0(11)
C123 C122 C128 115.7(12)
C124 C123 C122 119.1(12)
C124 C123 H123 120.40
C122 C123 H123 120.40
C123 C124 C125 121.8(12)
C123 C124 H124 119.10
C125 C124 H124 119.10
C124 C125 C126 120.7(12)
C124 C125 H125 119.70
C126 C125 H125 119.70
C125 C126 C121 118.6(12)
C125 C126 C12B 120.2(12)
C121 C126 C12B 121.3(11)
C128 C127 H12A 109.50
C128 C127 H12B 109.50
H12A C127 H12B 109.50
C128 C127 H12C 109.50
H12A C127 H12C 109.50
H12B C127 H12C 109.50
C129 C128 C122 115.3(12)
C129 C128 C127 112.2(12)
C122 C128 C127 109.6(12)
C129 C128 H128 106.40
C122 C128 H128 106.40
C127 C128 H128 106.40
C128 C129 H12D 109.50
C128 C129 H12E 109.50
H12D C129 H12E 109.50
C128 C129 H12F 109.50
H12D C129 H12F 109.50
H12E C129 H12F 109.50
C12B C12A H12G 109.50
C12B C12A H12H 109.50
H12G C12A H12H 109.50
C12B C12A H12I 109.50
H12G C12A H12I 109.50
H12H C12A H12I 109.50
C126 C12B C12C 114.4(11)
C126 C12B C12A 107.8(12)
C12C C12B C12A 106.8(12)
C126 C12B H12J 109.20
C12C C12B H12J 109.20
C12A C12B H12J 109.20
C12B C12C H12K 109.50
C12B C12C H12L 109.50
H12K C12C H12L 109.50
C12B C12C H12M 109.50
H12K C12C H12M 109.50
H12L C12C H12M 109.50
O131 C132 C133 105.5(12)
O131 C132 H13A 110.60
C133 C132 H13A 110.60
O131 C132 H13B 110.60
C133 C132 H13B 110.60
H13A C132 H13B 108.80
C134 C133 C132 107.0(14)
C134 C133 H13C 110.30
C132 C133 H13C 110.30
C134 C133 H13D 110.30
C132 C133 H13D 110.30
H13C C133 H13D 108.60
C133 C134 C135 104.6(14)
C133 C134 H13E 110.80
C135 C134 H13E 110.80
C133 C134 H13F 110.80
C135 C134 H13F 110.80
H13E C134 H13F 108.90
O131 C135 C134 105.9(12)
O131 C135 H13G 110.50
C134 C135 H13G 110.50
O131 C135 H13H 110.50
C134 C135 H13H 110.50
H13G C135 H13H 108.70
O141 C142 C143 103.8(14)
O141 C142 H14A 111.00
C143 C142 H14A 111.00
O141 C142 H14B 111.00
C143 C142 H14B 111.00
H14A C142 H14B 109.00
C142 C143 C144 103.6(15)
C142 C143 H14C 111.00
C144 C143 H14C 111.00
C142 C143 H14D 111.00
C144 C143 H14D 111.00
H14C C143 H14D 109.00
C145 C144 C143 106.8(15)
C145 C144 H14E 110.40
C143 C144 H14E 110.40
C145 C144 H14F 110.40
C143 C144 H14F 110.40
H14E C144 H14F 108.60
O141 C145 C144 104.7(13)
O141 C145 H14G 110.80
C144 C145 H14G 110.80
O141 C145 H14H 110.80
C144 C145 H14H 110.80
H14G C145 H14H 108.90
C117 C171 H17A 109.50
C117 C171 H17B 109.50
H17A C171 H17B 109.50
C117 C171 H17C 109.50
H17A C171 H17C 109.50
H17B C171 H17C 109.50
C117 C172 H17D 109.50
C117 C172 H17E 109.50
H17D C172 H17E 109.50
C117 C172 H17F 109.50
H17D C172 H17F 109.50
H17E C172 H17F 109.50
C117 C173 H17G 109.50
C117 C173 H17H 109.50
H17G C173 H17H 109.50
C117 C173 H17I 109.50
H17G C173 H17I 109.50
H17H C173 H17I 109.50
C18 C181 H18A 109.50
C18 C181 H18B 109.50
H18A C181 H18B 109.50
C18 C181 H18C 109.50
H18A C181 H18C 109.50
H18B C181 H18C 109.50
C18 C182 H18D 109.50
C18 C182 H18E 109.50
H18D C182 H18E 109.50
C18 C182 H18F 109.50
H18D C182 H18F 109.50
H18E C182 H18F 109.50
C18 C183 H18G 109.50
C18 C183 H18H 109.50
H18G C183 H18H 109.50
C18 C183 H18I 109.50
H18G C183 H18I 109.50
H18H C183 H18I 109.50
O210 C211 C216 125.4(11)
O210 C211 C212 111.6(11)
C216 C211 C212 122.9(11)
N220 C212 C211 116.1(11)
N220 C212 C213 126.2(11)
C211 C212 C213 117.6(11)
C214 C213 C212 120.5(11)
C214 C213 H213 119.70
C212 C213 H213 119.70
C213 C214 C215 120.1(12)
C213 C214 C217 119.8(11)
C215 C214 C217 120.1(12)
C214 C215 C216 122.2(12)
C214 C215 H215 118.90
C216 C215 H215 118.90
C211 C216 C215 116.5(11)
C211 C216 C218 121.4(11)
C215 C216 C218 122.1(12)
C273 C217 C271 109.8(13)
C273 C217 C214 113.4(12)
C271 C217 C214 110.1(12)
C273 C217 C272 107.3(13)
C271 C217 C272 107.7(12)
C214 C217 C272 108.4(12)
C282 C218 C216 113.0(11)
C282 C218 C281 108.8(11)
C216 C218 C281 111.4(11)
C282 C218 C283 108.2(11)
C216 C218 C283 109.2(10)
C281 C218 C283 106.0(11)
C226 C221 N220 121.4(11)
C226 C221 C222 118.4(11)
N220 C221 C222 120.2(11)
C223 C222 C221 119.9(12)
C223 C222 C228 119.2(12)
C221 C222 C228 120.8(11)
C224 C223 C222 121.0(13)
C224 C223 H223 119.50
C222 C223 H223 119.50
C225 C224 C223 120.1(12)
C225 C224 H224 119.90
C223 C224 H224 119.90
C224 C225 C226 120.9(12)
C224 C225 H225 119.50
C226 C225 H225 119.50
C221 C226 C225 119.4(12)
C221 C226 C22B 121.0(11)
C225 C226 C22B 119.6(11)
C228 C227 H22A 109.50
C228 C227 H22B 109.50
H22A C227 H22B 109.50
C228 C227 H22C 109.50
H22A C227 H22C 109.50
H22B C227 H22C 109.50
C227 C228 C229 109.2(13)
C227 C228 C222 112.8(12)
C229 C228 C222 111.4(12)
C227 C228 H228 107.70
C229 C228 H228 107.70
C222 C228 H228 107.70
C228 C229 H22D 109.50
C228 C229 H22E 109.50
H22D C229 H22E 109.50
C228 C229 H22F 109.50
H22D C229 H22F 109.50
H22E C229 H22F 109.50
C22B C22A H22G 109.50
C22B C22A H22H 109.50
H22G C22A H22H 109.50
C22B C22A H22I 109.50
H22G C22A H22I 109.50
H22H C22A H22I 109.50
C226 C22B C22A 115.4(11)
C226 C22B C22C 110.4(11)
C22A C22B C22C 106.2(12)
C226 C22B H22J 108.20
C22A C22B H22J 108.20
C22C C22B H22J 108.20
C22B C22C H22K 109.50
C22B C22C H22L 109.50
H22K C22C H22L 109.50
C22B C22C H22M 109.50
H22K C22C H22M 109.50
H22L C22C H22M 109.50
O231 C232 C233 106.8(13)
O231 C232 H23A 110.40
C233 C232 H23A 110.40
O231 C232 H23B 110.40
C233 C232 H23B 110.40
H23A C232 H23B 108.60
C232 C233 C234 103.2(13)
C232 C233 H23C 111.10
C234 C233 H23C 111.10
C232 C233 H23D 111.10
C234 C233 H23D 111.10
H23C C233 H23D 109.10
C235 C234 C233 106.7(14)
C235 C234 H23E 110.40
C233 C234 H23E 110.40
C235 C234 H23F 110.40
C233 C234 H23F 110.40
H23E C234 H23F 108.60
O231 C235 C234 106.7(12)
O231 C235 H23G 110.40
C234 C235 H23G 110.40
O231 C235 H23H 110.40
C234 C235 H23H 110.40
H23G C235 H23H 108.60
C243 C242 O241 109.0(12)
C243 C242 H24A 109.90
O241 C242 H24A 109.90
C243 C242 H24B 109.90
O241 C242 H24B 109.90
H24A C242 H24B 108.30
C244 C243 C242 107.5(14)
C244 C243 H24C 110.20
C242 C243 H24C 110.20
C244 C243 H24D 110.20
C242 C243 H24D 110.20
H24C C243 H24D 108.50
C243 C244 C245 109.4(14)
C243 C244 H24E 109.80
C245 C244 H24E 109.80
C243 C244 H24F 109.80
C245 C244 H24F 109.80
H24E C244 H24F 108.20
O241 C245 C244 106.0(13)
O241 C245 H24G 110.50
C244 C245 H24G 110.50
O241 C245 H24H 110.50
C244 C245 H24H 110.50
H24G C245 H24H 108.70
C217 C271 H27A 109.50
C217 C271 H27B 109.50
H27A C271 H27B 109.50
C217 C271 H27C 109.50
H27A C271 H27C 109.50
H27B C271 H27C 109.50
C217 C272 H27D 109.50
C217 C272 H27E 109.50
H27D C272 H27E 109.50
C217 C272 H27F 109.50
H27D C272 H27F 109.50
H27E C272 H27F 109.50
C217 C273 H27G 109.50
C217 C273 H27H 109.50
H27G C273 H27H 109.50
C217 C273 H27I 109.50
H27G C273 H27I 109.50
H27H C273 H27I 109.50
C218 C281 H28A 109.50
C218 C281 H28B 109.50
H28A C281 H28B 109.50
C218 C281 H28C 109.50
H28A C281 H28C 109.50
H28B C281 H28C 109.50
C218 C282 H28D 109.50
C218 C282 H28E 109.50
H28D C282 H28E 109.50
C218 C282 H28F 109.50
H28D C282 H28F 109.50
H28E C282 H28F 109.50
C218 C283 H28G 109.50
C218 C283 H28H 109.50
H28G C283 H28H 109.50
C218 C283 H28I 109.50
H28G C283 H28I 109.50
H28H C283 H28I 109.50
C312 C311 C316 120(3)
C312 C311 C317 122(3)
C316 C311 C317 118(3)
C311 C312 C313 123(3)
C311 C312 H312 118.40
C313 C312 H312 118.40
C314 C313 C312 124(3)
C314 C313 H313 118.10
C312 C313 H313 118.10
C313 C314 C315 110(3)
C313 C314 H314 125.00
C315 C314 H314 125.00
C316 C315 C314 122(2)
C316 C315 H315 118.80
C314 C315 H315 118.80
C315 C316 C311 120(3)
C315 C316 H316 120.10
C311 C316 H316 120.10
C311 C317 H31A 109.50
C311 C317 H31B 109.50
H31A C317 H31B 109.50
C311 C317 H31C 109.50
H31A C317 H31C 109.50
H31B C317 H31C 109.50

loop_
_geom_bond_atom_site_label_1
_geom_bond_atom_site_label_2
_geom_bond_distance
U1 O110 2.121(8)
U1 N120 2.299(9)
U1 C10 2.441(13)
U1 O141 2.443(9)
U1 O131 2.451(8)
U1 C11 3.055(11)
U1 I 3.1045(10)
U2 O210 2.124(8)
U2 N220 2.301(11)
U2 O241 2.440(8)
U2 C20 2.463(15)
U2 O231 2.481(9)
U2 I2 3.0954(10)
O110 C111 1.393(14)
O131 C132 1.440(16)
O131 C135 1.448(16)
O141 C145 1.444(17)
O141 C142 1.486(18)
O210 C211 1.374(14)
O231 C232 1.435(17)
O231 C235 1.441(16)
O241 C242 1.451(15)
O241 C245 1.466(16)
N120 C112 1.383(15)
N120 C121 1.466(14)
N220 C212 1.377(17)
N220 C221 1.419(16)
C10 C11 1.495(18)
C10 H10A 0.9900
C10 H10B 0.9900
C11 C16 1.374(19)
C11 C12 1.387(19)
C12 C13 1.36(2)
C12 H12 0.9500
C13 C14 1.38(2)
C13 H13 0.9500
C14 C15 1.36(2)
C14 H14 0.9500
C15 C16 1.410(19)
C15 H15 0.9500
C16 H16 0.9500
C18 C182 1.514(17)
C18 C116 1.553(16)
C18 C183 1.554(16)
C18 C181 1.568(16)
C20 C21 1.48(2)
C20 H20A 0.9900
C20 H20B 0.9900
C21 C22 1.37(2)
C21 C26 1.39(2)
C22 C23 1.38(2)
C22 H22 0.9500
C23 C24 1.30(3)
C23 H23 0.9500
C24 C25 1.45(2)
C24 H24 0.9500
C25 C26 1.40(2)
C25 H25 0.9500
C26 H26 0.9500
C111 C116 1.368(18)
C111 C112 1.389(16)
C112 C113 1.434(17)
C113 C114 1.373(18)
C113 H113 0.9500
C114 C115 1.393(17)
C114 C117 1.561(18)
C115 C116 1.360(17)
C115 H115 0.9500
C117 C172 1.49(2)
C117 C171 1.50(2)
C117 C173 1.502(19)
C121 C122 1.378(17)
C121 C126 1.443(17)
C122 C123 1.427(17)
C122 C128 1.513(18)
C123 C124 1.361(18)
C123 H123 0.9500
C124 C125 1.384(19)
C124 H124 0.9500
C125 C126 1.388(18)
C125 H125 0.9500
C126 C12B 1.506(18)
C127 C128 1.57(2)
C127 H12A 0.9800
C127 H12B 0.9800
C127 H12C 0.9800
C128 C129 1.51(2)
C128 H128 1.0000
C129 H12D 0.9800
C129 H12E 0.9800
C129 H12F 0.9800
C12A C12B 1.56(2)
C12A H12G 0.9800
C12A H12H 0.9800
C12A H12I 0.9800
C12B C12C 1.537(19)
C12B H12J 1.0000
C12C H12K 0.9800
C12C H12L 0.9800
C12C H12M 0.9800
C132 C133 1.491(19)
C132 H13A 0.9900
C132 H13B 0.9900
C133 C134 1.43(2)
C133 H13C 0.9900
C133 H13D 0.9900
C134 C135 1.50(2)
C134 H13E 0.9900
C134 H13F 0.9900
C135 H13G 0.9900
C135 H13H 0.9900
C142 C143 1.50(2)
C142 H14A 0.9900
C142 H14B 0.9900
C143 C144 1.54(3)
C143 H14C 0.9900
C143 H14D 0.9900
C144 C145 1.50(2)
C144 H14E 0.9900
C144 H14F 0.9900
C145 H14G 0.9900
C145 H14H 0.9900
C171 H17A 0.9800
C171 H17B 0.9800
C171 H17C 0.9800
C172 H17D 0.9800
C172 H17E 0.9800
C172 H17F 0.9800
C173 H17G 0.9800
C173 H17H 0.9800
C173 H17I 0.9800
C181 H18A 0.9800
C181 H18B 0.9800
C181 H18C 0.9800
C182 H18D 0.9800
C182 H18E 0.9800
C182 H18F 0.9800
C183 H18G 0.9800
C183 H18H 0.9800
C183 H18I 0.9800
C211 C216 1.394(18)
C211 C212 1.413(17)
C212 C213 1.421(17)
C213 C214 1.377(18)
C213 H213 0.9500
C214 C215 1.384(18)
C214 C217 1.549(18)
C215 C216 1.417(18)
C215 H215 0.9500
C216 C218 1.520(17)
C217 C273 1.49(2)
C217 C271 1.53(2)
C217 C272 1.57(2)
C218 C282 1.493(19)
C218 C281 1.556(17)
C218 C283 1.575(18)
C221 C226 1.410(17)
C221 C222 1.420(17)
C222 C223 1.406(18)
C222 C228 1.548(18)
C223 C224 1.380(19)
C223 H223 0.9500
C224 C225 1.367(19)
C224 H224 0.9500
C225 C226 1.429(18)
C225 H225 0.9500
C226 C22B 1.500(19)
C227 C228 1.51(2)
C227 H22A 0.9800
C227 H22B 0.9800
C227 H22C 0.9800
C228 C229 1.52(2)
C228 H228 1.0000
C229 H22D 0.9800
C229 H22E 0.9800
C229 H22F 0.9800
C22A C22B 1.52(2)
C22A H22G 0.9800
C22A H22H 0.9800
C22A H22I 0.9800
C22B C22C 1.52(2)
C22B H22J 1.0000
C22C H22K 0.9800
C22C H22L 0.9800
C22C H22M 0.9800
C232 C233 1.50(2)
C232 H23A 0.9900
C232 H23B 0.9900
C233 C234 1.50(2)
C233 H23C 0.9900
C233 H23D 0.9900
C234 C235 1.47(2)
C234 H23E 0.9900
C234 H23F 0.9900
C235 H23G 0.9900
C235 H23H 0.9900
C242 C243 1.45(2)
C242 H24A 0.9900
C242 H24B 0.9900
C243 C244 1.42(2)
C243 H24C 0.9900
C243 H24D 0.9900
C244 C245 1.48(2)
C244 H24E 0.9900
C244 H24F 0.9900
C245 H24G 0.9900
C245 H24H 0.9900
C271 H27A 0.9800
C271 H27B 0.9800
C271 H27C 0.9800
C272 H27D 0.9800
C272 H27E 0.9800
C272 H27F 0.9800
C273 H27G 0.9800
C273 H27H 0.9800
C273 H27I 0.9800
C281 H28A 0.9800
C281 H28B 0.9800
C281 H28C 0.9800
C282 H28D 0.9800
C282 H28E 0.9800
C282 H28F 0.9800
C283 H28G 0.9800
C283 H28H 0.9800
C283 H28I 0.9800
C311 C312 1.29(3)
C311 C316 1.35(3)
C311 C317 1.44(3)
C312 C313 1.40(3)
C312 H312 0.9500
C313 C314 1.32(3)
C313 H313 0.9500
C314 C315 1.58(4)
C314 H314 0.9500
C315 C316 1.31(4)
C315 H315 0.9500
C316 H316 0.9500
C317 H31A 0.9800
C317 H31B 0.9800
C317 H31C 0.9800

loop_
_geom_torsion_atom_site_label_1
_geom_torsion_atom_site_label_2
_geom_torsion_atom_site_label_3
_geom_torsion_atom_site_label_4
_geom_torsion
N120 U1 O110 C111 4.7(9)
C10 U1 O110 C111 -49.8(14)
O141 U1 O110 C111 101.1(9)
O131 U1 O110 C111 -90.0(9)
C11 U1 O110 C111 40.0(16)
I U1 O110 C111 -173.7(8)
O110 U1 O131 C132 -151.3(11)
N120 U1 O131 C132 140.2(11)
C10 U1 O131 C132 44.2(11)
O141 U1 O131 C132 -111.6(14)
C11 U1 O131 C132 42.0(12)
I U1 O131 C132 -52.0(11)
O110 U1 O131 C135 24.9(9)
N120 U1 O131 C135 -43.5(10)
C10 U1 O131 C135 -139.5(10)
O141 U1 O131 C135 64.7(15)
C11 U1 O131 C135 -141.8(9)
I U1 O131 C135 124.3(9)
O110 U1 O141 C145 140.0(12)
N120 U1 O141 C145 -151.5(12)
C10 U1 O141 C145 -52.7(13)
O131 U1 O141 C145 100.9(14)
C11 U1 O141 C145 -54.3(12)
I U1 O141 C145 41.3(11)
O110 U1 O141 C142 -11.3(10)
N120 U1 O141 C142 57.2(10)
C10 U1 O141 C142 156.0(10)
O131 U1 O141 C142 -50.5(16)
C11 U1 O141 C142 154.4(10)
I U1 O141 C142 -110.0(10)
N220 U2 O210 C211 1.4(8)
O241 U2 O210 C211 -90.5(8)
C20 U2 O210 C211 -51.2(14)
O231 U2 O210 C211 101.4(8)
I2 U2 O210 C211 -174.3(8)
O210 U2 O231 C232 -16.8(11)
N220 U2 O231 C232 51.7(11)
O241 U2 O231 C232 -56.7(15)
C20 U2 O231 C232 151.2(11)
I2 U2 O231 C232 -112.9(11)
O210 U2 O231 C235 135.6(10)
N220 U2 O231 C235 -155.8(10)
O241 U2 O231 C235 95.7(13)
C20 U2 O231 C235 -56.4(11)
I2 U2 O231 C235 39.5(9)
O210 U2 O241 C242 17.0(10)
N220 U2 O241 C242 -52.4(10)
C20 U2 O241 C242 -147.8(10)
O231 U2 O241 C242 57.5(14)
I2 U2 O241 C242 113.6(10)
O210 U2 O241 C245 -158.2(11)
N220 U2 O241 C245 132.3(11)
C20 U2 O241 C245 37.0(11)
O231 U2 O241 C245 -117.8(13)
I2 U2 O241 C245 -61.6(11)
O110 U1 N120 C112 -4.5(8)
C10 U1 N120 C112 155.9(8)
O141 U1 N120 C112 -88.5(8)
O131 U1 N120 C112 75.0(8)
C11 U1 N120 C112 -175.1(8)
I U1 N120 C112 2.5(18)
O110 U1 N120 C121 171.3(10)
C10 U1 N120 C121 -28.3(9)
O141 U1 N120 C121 87.3(9)
O131 U1 N120 C121 -109.2(9)
C11 U1 N120 C121 0.7(9)
I U1 N120 C121 178.3(7)
O210 U2 N220 C212 -2.1(8)
O241 U2 N220 C212 78.5(9)
C20 U2 N220 C212 158.9(9)
O231 U2 N220 C212 -84.0(9)
I2 U2 N220 C212 14.0(17)
O210 U2 N220 C221 173.0(11)
O241 U2 N220 C221 -106.4(10)
C20 U2 N220 C221 -26.0(10)
O231 U2 N220 C221 91.2(10)
I2 U2 N220 C221 -170.9(7)
O110 U1 C10 C11 144.3(8)
N120 U1 C10 C11 94.5(9)
O141 U1 C10 C11 -3.4(10)
O131 U1 C10 C11 -175.6(9)
I U1 C10 C11 -91.2(8)
U1 C10 C11 C16 84.2(12)
U1 C10 C11 C12 -94.1(12)
O110 U1 C11 C16 120.8(12)
N120 U1 C11 C16 153.7(9)
C10 U1 C11 C16 -117.3(13)
O141 U1 C11 C16 59.7(9)
O131 U1 C11 C16 -112.7(9)
I U1 C11 C16 -25.8(9)
O110 U1 C11 C12 -7.3(18)
N120 U1 C11 C12 25.6(10)
C10 U1 C11 C12 114.6(14)
O141 U1 C11 C12 -68.4(10)
O131 U1 C11 C12 119.2(9)
I U1 C11 C12 -153.9(9)
O110 U1 C11 C10 -122.0(12)
N120 U1 C11 C10 -89.1(9)
O141 U1 C11 C10 176.9(9)
O131 U1 C11 C10 4.6(9)
I U1 C11 C10 91.5(9)
C16 C11 C12 C13 -2(2)
C10 C11 C12 C13 176.7(13)
U1 C11 C12 C13 118.5(13)
C11 C12 C13 C14 3(2)
C12 C13 C14 C15 -3(2)
C13 C14 C15 C16 3(2)
C12 C11 C16 C15 1(2)
C10 C11 C16 C15 -177.1(13)
U1 C11 C16 C15 -123.2(13)
C14 C15 C16 C11 -2(2)
O210 U2 C20 C21 139.2(9)
N220 U2 C20 C21 90.9(9)
O241 U2 C20 C21 178.6(10)
O231 U2 C20 C21 -10.1(11)
I2 U2 C20 C21 -98.0(9)
U2 C20 C21 C22 73.8(15)
U2 C20 C21 C26 -105.7(13)
C26 C21 C22 C23 -1(2)
C20 C21 C22 C23 179.7(16)
C21 C22 C23 C24 0(3)
C22 C23 C24 C25 2(3)
C23 C24 C25 C26 -3(2)
C22 C21 C26 C25 0(2)
C20 C21 C26 C25 179.1(13)
C24 C25 C26 C21 2(2)
U1 O110 C111 C116 174.5(9)
U1 O110 C111 C112 -4.0(14)
C121 N120 C112 C111 -171.8(10)
U1 N120 C112 C111 4.3(13)
C121 N120 C112 C113 9.2(17)
U1 N120 C112 C113 -174.7(9)
C116 C111 C112 N120 -179.2(11)
O110 C111 C112 N120 -0.7(15)
C116 C111 C112 C113 -0.1(18)
O110 C111 C112 C113 178.4(10)
N120 C112 C113 C114 176.7(12)
C111 C112 C113 C114 -2.3(18)
C112 C113 C114 C115 2.5(19)
C112 C113 C114 C117 -178.1(11)
C113 C114 C115 C116 0(2)
C117 C114 C115 C116 -179.7(12)
C114 C115 C116 C111 -2.0(19)
C114 C115 C116 C18 176.7(11)
C112 C111 C116 C115 2.2(19)
O110 C111 C116 C115 -176.1(11)
C112 C111 C116 C18 -176.5(11)
O110 C111 C116 C18 5.2(19)
C182 C18 C116 C115 -0.7(16)
C183 C18 C116 C115 -121.7(13)
C181 C18 C116 C115 119.8(13)
C182 C18 C116 C111 178.0(12)
C183 C18 C116 C111 57.0(15)
C181 C18 C116 C111 -61.5(14)
C113 C114 C117 C172 169.5(15)
C115 C114 C117 C172 -11(2)
C113 C114 C117 C171 49.8(17)
C115 C114 C117 C171 -130.8(14)
C113 C114 C117 C173 -66.1(17)
C115 C114 C117 C173 113.3(14)
C112 N120 C121 C122 83.0(15)
U1 N120 C121 C122 -92.8(13)
C112 N120 C121 C126 -101.0(13)
U1 N120 C121 C126 83.2(13)
C126 C121 C122 C123 -3.2(19)
N120 C121 C122 C123 172.8(11)
C126 C121 C122 C128 178.1(13)
N120 C121 C122 C128 -6(2)
C121 C122 C123 C124 3(2)
C128 C122 C123 C124 -177.7(13)
C122 C123 C124 C125 -2(2)
C123 C124 C125 C126 0(2)
C124 C125 C126 C121 0.4(19)
C124 C125 C126 C12B 178.5(13)
C122 C121 C126 C125 1.3(19)
N120 C121 C126 C125 -174.8(11)
C122 C121 C126 C12B -176.8(13)
N120 C121 C126 C12B 7.1(18)
C121 C122 C128 C129 117.7(15)
C123 C122 C128 C129 -61.1(17)
C121 C122 C128 C127 -114.6(15)
C123 C122 C128 C127 66.7(16)
C125 C126 C12B C12C 33.0(19)
C121 C126 C12B C12C -148.9(13)
C125 C126 C12B C12A -85.6(15)
C121 C126 C12B C12A 92.4(15)
C135 O131 C132 C133 -5.3(17)
U1 O131 C132 C133 171.4(10)
O131 C132 C133 C134 21(2)
C132 C133 C134 C135 -28(2)
C132 O131 C135 C134 -11.7(18)
U1 O131 C135 C134 171.4(12)
C133 C134 C135 O131 25(2)
C145 O141 C142 C143 -40.4(17)
U1 O141 C142 C143 116.1(13)
O141 C142 C143 C144 29(2)
C142 C143 C144 C145 -9(3)
C142 O141 C145 C144 34.4(19)
U1 O141 C145 C144 -120.8(15)
C143 C144 C145 O141 -16(2)
U2 O210 C211 C216 177.0(8)
U2 O210 C211 C212 -0.5(13)
C221 N220 C212 C211 -172.7(11)
U2 N220 C212 C211 2.7(14)
C221 N220 C212 C213 7.9(19)
U2 N220 C212 C213 -176.7(10)
O210 C211 C212 N220 -1.5(15)
C216 C211 C212 N220 -179.1(11)
O210 C211 C212 C213 178.0(10)
C216 C211 C212 C213 0.4(17)
N220 C212 C213 C214 176.5(12)
C211 C212 C213 C214 -2.9(18)
C212 C213 C214 C215 4.2(19)
C212 C213 C214 C217 -178.7(12)
C213 C214 C215 C216 -2.9(19)
C217 C214 C215 C216 179.9(12)
O210 C211 C216 C215 -176.4(10)
C212 C211 C216 C215 0.8(17)
O210 C211 C216 C218 5.3(18)
C212 C211 C216 C218 -177.5(11)
C214 C215 C216 C211 0.4(18)
C214 C215 C216 C218 178.7(11)
C213 C214 C217 C273 176.9(13)
C215 C214 C217 C273 -6.0(19)
C213 C214 C217 C271 -59.7(17)
C215 C214 C217 C271 117.5(14)
C213 C214 C217 C272 57.8(16)
C215 C214 C217 C272 -125.0(14)
C211 C216 C218 C282 174.4(11)
C215 C216 C218 C282 -3.9(17)
C211 C216 C218 C281 51.5(16)
C215 C216 C218 C281 -126.7(13)
C211 C216 C218 C283 -65.2(14)
C215 C216 C218 C283 116.6(13)
C212 N220 C221 C226 -99.1(15)
U2 N220 C221 C226 85.9(14)
C212 N220 C221 C222 79.4(16)
U2 N220 C221 C222 -95.6(13)
C226 C221 C222 C223 -6(2)
N220 C221 C222 C223 176.0(12)
C226 C221 C222 C228 176.4(12)
N220 C221 C222 C228 -2(2)
C221 C222 C223 C224 3(2)
C228 C222 C223 C224 -179.3(13)
C222 C223 C224 C225 0(2)
C223 C224 C225 C226 0(2)
N220 C221 C226 C225 -176.0(12)
C222 C221 C226 C225 5.5(19)
N220 C221 C226 C22B 3.4(19)
C222 C221 C226 C22B -175.1(12)
C224 C225 C226 C221 -3(2)
C224 C225 C226 C22B 178.1(13)
C223 C222 C228 C227 -62.0(17)
C221 C222 C228 C227 116.1(15)
C223 C222 C228 C229 61.3(18)
C221 C222 C228 C229 -120.6(15)
C221 C226 C22B C22A -148.2(14)
C225 C226 C22B C22A 31.2(18)
C221 C226 C22B C22C 91.4(15)
C225 C226 C22B C22C -89.2(15)
C235 O231 C232 C233 -35.6(15)
U2 O231 C232 C233 121.8(11)
O231 C232 C233 C234 24.6(17)
C232 C233 C234 C235 -4.5(18)
C232 O231 C235 C234 32.4(15)
U2 O231 C235 C234 -124.4(11)
C233 C234 C235 O231 -16.9(17)
C245 O241 C242 C243 -5(2)
U2 O241 C242 C243 179.2(15)
O241 C242 C243 C244 8(3)
C242 C243 C244 C245 -8(3)
C242 O241 C245 C244 0.2(18)
U2 O241 C245 C244 176.0(12)
C243 C244 C245 O241 5(3)
C316 C311 C312 C313 -4(4)
C317 C311 C312 C313 177(3)
C311 C312 C313 C314 5(5)
C312 C313 C314 C315 -2(4)
C313 C314 C315 C316 -3(4)
C314 C315 C316 C311 4(4)
C312 C311 C316 C315 -1(4)
C317 C311 C316 C315 178(3)

loop_
_platon_squeeze_void_nr
_platon_squeeze_void_average_x
_platon_squeeze_void_average_y
_platon_squeeze_void_average_z
_platon_squeeze_void_volume
_platon_squeeze_void_count_electrons
_platon_squeeze_void_content
1 0.289 0.065 0.994 249 73 ' '
2 0.711 -0.065 1.006 249 73 ' '
3 0.289 0.435 0.494 249 73 ' '
4 0.711 0.565 0.506 249 73 ' '
